data_2212100
loop_
_publ_author_name
'Hui-Ying An'
'Jian-Hua Xu'
'Shea-Lin Ng'
'Hoong-Kun Fun'

_publ_section_title
;
 2-Chloro-3-[1-chloro-2-(2-ethynylphenyl)ethenyl]naphthalene-1,4-dione
;
_journal_coeditor_code CI2271
_journal_issue 2
_journal_name_full 'Acta Crystallographica Section E'
_journal_page_first o697
_journal_page_last o698
_journal_paper_doi 10.1107/S1600536807000797
_journal_volume 63
_journal_year 2007
_chemical_formula_iupac 'C20 H10 Cl2 O2'
_chemical_formula_moiety 'C20 H10 Cl2 O2'
_chemical_formula_sum 'C20 H10 Cl2 O2'
_chemical_formula_weight 353.18
_chemical_name_systematic
;
2-Chloro-3-[1-chloro-2-(2-ethynylphenyl)ethenyl]naphthalene-1,4-dione
;
_space_group_IT_number 14
_symmetry_cell_setting monoclinic
_symmetry_space_group_name_Hall '-P 2ybc'
_symmetry_space_group_name_H-M 'P 1 21/c 1'
_atom_sites_solution_hydrogens geom
_atom_sites_solution_primary direct
_atom_sites_solution_secondary difmap
_audit_creation_method SHELXL-97
_cell_angle_alpha 90.00
_cell_angle_beta 103.9650(10)
_cell_angle_gamma 90.00
_cell_formula_units_Z 4
_cell_length_a 13.2480(3)
_cell_length_b 8.1877(2)
_cell_length_c 15.1674(4)
_cell_measurement_reflns_used 3638
_cell_measurement_temperature 297(2)
_cell_measurement_theta_max 30.06
_cell_measurement_theta_min 1.58
_cell_volume 1596.59(7)
_computing_cell_refinement APEX2
_computing_data_collection 'APEX2 (Bruker, 2005)'
_computing_data_reduction 'SAINT (Bruker, 2005)'
_computing_molecular_graphics SHELXTL
_computing_publication_material 'SHELXTL and PLATON (Spek, 2003)'
_computing_structure_refinement SHELXTL
_computing_structure_solution 'SHELXTL (Sheldrick, 1998)'
_diffrn_ambient_temperature 297(2)
_diffrn_detector_area_resol_mean 8.33
_diffrn_measured_fraction_theta_full 0.997
_diffrn_measured_fraction_theta_max 0.997
_diffrn_measurement_device_type
;
Bruker SMART APEX2 CCD area-detector
;
_diffrn_measurement_method \w
_diffrn_radiation_monochromator graphite
_diffrn_radiation_source 'fine-focus sealed tube'
_diffrn_radiation_type MoK\a
_diffrn_radiation_wavelength 0.71073
_diffrn_reflns_av_R_equivalents 0.0540
_diffrn_reflns_av_sigmaI/netI 0.0402
_diffrn_reflns_limit_h_max 18
_diffrn_reflns_limit_h_min -18
_diffrn_reflns_limit_k_max 11
_diffrn_reflns_limit_k_min -11
_diffrn_reflns_limit_l_max 19
_diffrn_reflns_limit_l_min -21
_diffrn_reflns_number 25574
_diffrn_reflns_theta_full 30.06
_diffrn_reflns_theta_max 30.06
_diffrn_reflns_theta_min 1.58
_diffrn_standards_number 0
_exptl_absorpt_coefficient_mu 0.415
_exptl_absorpt_correction_T_max 0.9660
_exptl_absorpt_correction_T_min 0.8015
_exptl_absorpt_correction_type multi-scan
_exptl_absorpt_process_details '(SADABS; Bruker, 2005)'
_exptl_crystal_colour yellow
_exptl_crystal_density_diffrn 1.469
_exptl_crystal_density_method 'not measured'
_exptl_crystal_description Plate
_exptl_crystal_F_000 720
_exptl_crystal_size_max 0.48
_exptl_crystal_size_mid 0.37
_exptl_crystal_size_min 0.08
_refine_diff_density_max 0.239
_refine_diff_density_min -0.268
_refine_ls_extinction_method none
_refine_ls_goodness_of_fit_ref 1.073
_refine_ls_hydrogen_treatment constr
_refine_ls_matrix_type full
_refine_ls_number_parameters 227
_refine_ls_number_reflns 4674
_refine_ls_number_restraints 0
_refine_ls_restrained_S_all 1.073
_refine_ls_R_factor_all 0.0914
_refine_ls_R_factor_gt 0.0513
_refine_ls_shift/su_max 0.001
_refine_ls_shift/su_mean 0.000
_refine_ls_structure_factor_coef Fsqd
_refine_ls_weighting_details 'calc w=1/[\s^2^(Fo^2^)+(0.0728P)^2^+0.0564P] where P=(Fo^2^+2Fc^2^)/3'
_refine_ls_weighting_scheme calc
_refine_ls_wR_factor_gt 0.1248
_refine_ls_wR_factor_ref 0.1508
_reflns_number_gt 3064
_reflns_number_total 4674
_reflns_threshold_expression I>2\s(I)
_cod_data_source_file ci2271.cif
_cod_data_source_block I
_cod_depositor_comments
;
The following automatic conversions were performed:
'_symmetry_cell_setting' value 'Monoclinic' changed to 'monoclinic'
according to '/home/saulius/struct/CIF-dictionaries/cif_core.dic'
dictionary named 'cif_core.dic' version 2.4.1 from 2010-06-29.

Automatic conversion script
Id: cif_fix_enum 1527 2010-12-29 10:47:43Z saulius 

The following automatic conversions were performed:

'_symmetry_cell_setting' value 'Monoclinic' changed to 'monoclinic'
according to /home/saulius/struct/CIF-dictionaries/cif_core.dic
dictionary named 'cif_core.dic' version 2.4.1 from 2010-06-29.

Automatic conversion script
Id: cif_fix_values 1715 2011-07-08 13:25:40Z adriana 
;
_cod_original_sg_symbol_H-M 'P 21/c'
_cod_database_code 2212100
_cod_database_fobs_code 2212100

loop_
_symmetry_equiv_pos_as_xyz
'x, y, z'
'-x, y+1/2, -z+1/2'
'-x, -y, -z'
'x, -y-1/2, z-1/2'

loop_
_atom_site_type_symbol
_atom_site_label
_atom_site_fract_x
_atom_site_fract_y
_atom_site_fract_z
_atom_site_U_iso_or_equiv
_atom_site_adp_type
_atom_site_calc_flag
_atom_site_refinement_flags
_atom_site_occupancy
_atom_site_disorder_assembly
_atom_site_disorder_group
Cl Cl1 0.64604(5) 0.41841(6) 0.11857(4) 0.05185(18) Uani d . 1 . .
Cl Cl2A 0.8976(8) -0.0188(11) 0.2336(6) 0.0674(14) Uani d P 0.60(6) A 1
Cl Cl2B 0.9044(15) 0.014(5) 0.2329(10) 0.088(3) Uani d P 0.40(6) A 2
O O1 0.59028(13) 0.33205(17) -0.07190(10) 0.0563(4) Uani d . 1 . .
O O2 0.68280(14) -0.18974(18) 0.14409(10) 0.0635(5) Uani d . 1 . .
C C1 0.66684(15) -0.0728(2) 0.09372(13) 0.0392(4) Uani d . 1 . .
C C2 0.63512(14) -0.0919(2) -0.00672(12) 0.0361(4) Uani d . 1 . .
C C3 0.63063(17) -0.2462(2) -0.04516(14) 0.0443(5) Uani d . 1 . .
H H3A 0.6465 -0.3374 -0.0079 0.053 Uiso calc R 1 . .
C C4 0.60273(17) -0.2654(3) -0.13834(14) 0.0481(5) Uani d . 1 . .
H H4A 0.6014 -0.3692 -0.1635 0.058 Uiso calc R 1 . .
C C5 0.57687(17) -0.1314(3) -0.19405(14) 0.0465(5) Uani d . 1 . .
H H5A 0.5580 -0.1447 -0.2568 0.056 Uiso calc R 1 . .
C C6 0.57898(16) 0.0225(2) -0.15682(14) 0.0416(4) Uani d . 1 . .
H H6A 0.5605 0.1125 -0.1947 0.050 Uiso calc R 1 . .
C C7 0.60846(14) 0.0443(2) -0.06326(13) 0.0350(4) Uani d . 1 . .
C C8 0.61141(15) 0.2111(2) -0.02471(13) 0.0384(4) Uani d . 1 . .
C C9 0.64516(15) 0.2239(2) 0.07640(13) 0.0370(4) Uani d . 1 . .
C C10 0.67630(14) 0.0962(2) 0.13219(12) 0.0360(4) Uani d . 1 . .
C C11 0.71400(15) 0.1173(2) 0.23085(13) 0.0404(4) Uani d . 1 A .
H H11A 0.6673 0.1622 0.2610 0.049 Uiso calc R 1 . .
C C12 0.80676(16) 0.0795(3) 0.28135(13) 0.0430(5) Uani d . 1 . .
C C13 0.84121(15) 0.1087(3) 0.38080(13) 0.0467(5) Uani d . 1 A .
C C14 0.85096(18) -0.0220(3) 0.44013(16) 0.0567(6) Uani d . 1 . .
H H14A 0.8392 -0.1275 0.4172 0.068 Uiso calc R 1 A .
C C15 0.8781(2) 0.0023(4) 0.53331(18) 0.0713(8) Uani d . 1 A .
H H15A 0.8829 -0.0860 0.5727 0.086 Uiso calc R 1 . .
C C16 0.8978(2) 0.1587(4) 0.56731(18) 0.0747(8) Uani d . 1 . .
H H16A 0.9160 0.1757 0.6298 0.090 Uiso calc R 1 A .
C C17 0.89082(19) 0.2884(4) 0.50971(17) 0.0692(7) Uani d . 1 A .
H H17A 0.9051 0.3929 0.5335 0.083 Uiso calc R 1 . .
C C18 0.86245(16) 0.2669(3) 0.41524(15) 0.0525(5) Uani d . 1 . .
C C19 0.85541(19) 0.4072(3) 0.35647(18) 0.0601(6) Uani d . 1 A .
C C20 0.8484(3) 0.5244(4) 0.3112(2) 0.0817(9) Uani d . 1 . .
H H20A 0.8447 0.6133 0.2767 0.098 Uiso d R 1 A .

loop_
_atom_site_aniso_label
_atom_site_aniso_U_11
_atom_site_aniso_U_22
_atom_site_aniso_U_33
_atom_site_aniso_U_12
_atom_site_aniso_U_13
_atom_site_aniso_U_23
Cl1 0.0796(4) 0.0322(2) 0.0436(3) 0.0009(2) 0.0145(3) -0.0052(2)
Cl2A 0.064(2) 0.097(4) 0.0407(17) 0.0301(13) 0.0116(14) -0.0010(15)
Cl2B 0.058(2) 0.169(8) 0.039(2) 0.025(5) 0.0180(17) 0.015(5)
O1 0.0924(12) 0.0319(7) 0.0402(8) 0.0051(7) 0.0074(8) 0.0092(6)
O2 0.1116(14) 0.0360(8) 0.0349(8) -0.0019(8) 0.0024(8) 0.0082(7)
C1 0.0515(12) 0.0332(9) 0.0298(9) 0.0012(8) 0.0034(8) 0.0028(8)
C2 0.0447(10) 0.0335(9) 0.0290(9) 0.0005(8) 0.0070(7) 0.0018(8)
C3 0.0619(13) 0.0328(9) 0.0362(10) 0.0030(9) 0.0077(9) 0.0021(8)
C4 0.0661(14) 0.0372(10) 0.0398(11) 0.0010(9) 0.0102(10) -0.0075(9)
C5 0.0612(13) 0.0478(11) 0.0300(10) -0.0050(10) 0.0096(9) -0.0041(9)
C6 0.0541(12) 0.0397(10) 0.0293(10) -0.0014(9) 0.0067(8) 0.0056(8)
C7 0.0417(10) 0.0320(9) 0.0306(9) -0.0006(7) 0.0074(7) 0.0017(7)
C8 0.0471(11) 0.0332(9) 0.0340(10) 0.0000(8) 0.0080(8) 0.0033(8)
C9 0.0456(11) 0.0309(9) 0.0340(10) -0.0021(8) 0.0087(8) -0.0021(8)
C10 0.0420(10) 0.0358(9) 0.0289(9) -0.0001(8) 0.0060(7) -0.0012(8)
C11 0.0480(11) 0.0396(10) 0.0327(10) 0.0028(8) 0.0078(8) -0.0021(8)
C12 0.0499(12) 0.0472(11) 0.0313(10) 0.0011(9) 0.0089(8) 0.0020(9)
C13 0.0404(11) 0.0663(14) 0.0309(10) 0.0011(10) 0.0040(8) 0.0011(10)
C14 0.0555(13) 0.0747(16) 0.0370(12) 0.0014(11) 0.0052(10) 0.0078(12)
C15 0.0621(16) 0.110(2) 0.0393(13) 0.0117(15) 0.0077(11) 0.0172(16)
C16 0.0640(16) 0.122(3) 0.0326(12) 0.0132(16) 0.0014(10) -0.0086(16)
C17 0.0641(16) 0.095(2) 0.0447(14) 0.0026(14) 0.0051(11) -0.0195(15)
C18 0.0449(12) 0.0705(15) 0.0402(11) 0.0012(11) 0.0066(9) -0.0072(11)
C19 0.0613(15) 0.0628(16) 0.0551(15) -0.0079(12) 0.0116(11) -0.0147(13)
C20 0.100(2) 0.0653(18) 0.081(2) -0.0133(16) 0.0265(18) -0.0042(17)

loop_
_atom_type_symbol
_atom_type_description
_atom_type_scat_dispersion_real
_atom_type_scat_dispersion_imag
_atom_type_scat_source
C C 0.0033 0.0016 'International Tables Vol C Tables 4.2.6.8 and 6.1.1.4'
H H 0.0000 0.0000 'International Tables Vol C Tables 4.2.6.8 and 6.1.1.4'
O O 0.0106 0.0060 'International Tables Vol C Tables 4.2.6.8 and 6.1.1.4'
Cl Cl 0.1484 0.1585 'International Tables Vol C Tables 4.2.6.8 and 6.1.1.4'

loop_
_geom_angle_atom_site_label_1
_geom_angle_atom_site_label_2
_geom_angle_atom_site_label_3
_geom_angle
O2 C1 C2 121.75(18)
O2 C1 C10 119.99(17)
C2 C1 C10 118.24(16)
C3 C2 C7 119.31(17)
C3 C2 C1 119.96(17)
C7 C2 C1 120.72(16)
C4 C3 C2 120.56(18)
C4 C3 H3A 119.7
C2 C3 H3A 119.7
C5 C4 C3 120.16(19)
C5 C4 H4A 119.9
C3 C4 H4A 119.9
C4 C5 C6 119.99(19)
C4 C5 H5A 120.0
C6 C5 H5A 120.0
C5 C6 C7 120.59(18)
C5 C6 H6A 119.7
C7 C6 H6A 119.7
C6 C7 C2 119.38(17)
C6 C7 C8 119.70(17)
C2 C7 C8 120.92(17)
O1 C8 C7 122.58(18)
O1 C8 C9 121.13(17)
C7 C8 C9 116.27(15)
C10 C9 C8 124.16(17)
C10 C9 Cl1 120.89(15)
C8 C9 Cl1 114.92(13)
C9 C10 C11 121.79(17)
C9 C10 C1 119.31(17)
C11 C10 C1 118.81(16)
C12 C11 C10 127.19(18)
C12 C11 H11A 116.4
C10 C11 H11A 116.4
C11 C12 C13 124.53(18)
C11 C12 Cl2B 121.1(5)
C13 C12 Cl2B 113.9(6)
C11 C12 Cl2A 120.5(4)
C13 C12 Cl2A 115.0(3)
C14 C13 C18 119.6(2)
C14 C13 C12 119.5(2)
C18 C13 C12 120.8(2)
C13 C14 C15 120.8(3)
C13 C14 H14A 119.6
C15 C14 H14A 119.6
C16 C15 C14 119.5(3)
C16 C15 H15A 120.2
C14 C15 H15A 120.2
C17 C16 C15 120.3(2)
C17 C16 H16A 119.8
C15 C16 H16A 119.8
C16 C17 C18 121.1(3)
C16 C17 H17A 119.4
C18 C17 H17A 119.4
C13 C18 C17 118.5(2)
C13 C18 C19 121.9(2)
C17 C18 C19 119.6(2)
C20 C19 C18 177.4(3)
C19 C20 H20A 178.5

loop_
_geom_bond_atom_site_label_1
_geom_bond_atom_site_label_2
_geom_bond_distance
Cl1 C9 1.7154(18)
Cl2A C12 1.744(7)
Cl2B C12 1.720(12)
O1 C8 1.215(2)
O2 C1 1.211(2)
C1 C2 1.488(3)
C1 C10 1.496(3)
C2 C3 1.386(3)
C2 C7 1.399(3)
C3 C4 1.381(3)
C3 H3A 0.93
C4 C5 1.377(3)
C4 H4A 0.93
C5 C6 1.378(3)
C5 H5A 0.93
C6 C7 1.390(3)
C6 H6A 0.93
C7 C8 1.482(3)
C8 C9 1.494(3)
C9 C10 1.345(3)
C10 C11 1.469(3)
C11 C12 1.318(3)
C11 H11A 0.93
C12 C13 1.486(3)
C13 C14 1.384(3)
C13 C18 1.400(3)
C14 C15 1.386(3)
C14 H14A 0.93
C15 C16 1.382(4)
C15 H15A 0.93
C16 C17 1.364(4)
C16 H16A 0.93
C17 C18 1.402(3)
C17 H17A 0.93
C18 C19 1.443(4)
C19 C20 1.170(4)
C20 H20A 0.89

loop_
_geom_hbond_atom_site_label_D
_geom_hbond_atom_site_label_H
_geom_hbond_atom_site_label_A
_geom_hbond_site_symmetry_A
_geom_hbond_distance_DH
_geom_hbond_distance_HA
_geom_hbond_distance_DA
_geom_hbond_angle_DHA
_geom_hbond_publ_flag
C3 H3A Cl1 1_545 0.93 2.7718 3.676(2) 164 y

loop_
_geom_torsion_atom_site_label_1
_geom_torsion_atom_site_label_2
_geom_torsion_atom_site_label_3
_geom_torsion_atom_site_label_4
_geom_torsion
O2 C1 C2 C3 -4.8(3)
C10 C1 C2 C3 176.71(18)
O2 C1 C2 C7 174.5(2)
C10 C1 C2 C7 -4.0(3)
C7 C2 C3 C4 1.6(3)
C1 C2 C3 C4 -179.08(18)
C2 C3 C4 C5 -1.4(3)
C3 C4 C5 C6 0.1(3)
C4 C5 C6 C7 0.9(3)
C5 C6 C7 C2 -0.7(3)
C5 C6 C7 C8 179.26(18)
C3 C2 C7 C6 -0.6(3)
C1 C2 C7 C6 -179.90(17)
C3 C2 C7 C8 179.48(18)
C1 C2 C7 C8 0.2(3)
C6 C7 C8 O1 -1.1(3)
C2 C7 C8 O1 178.86(19)
C6 C7 C8 C9 -179.29(17)
C2 C7 C8 C9 0.6(3)
O1 C8 C9 C10 -175.37(19)
C7 C8 C9 C10 2.9(3)
O1 C8 C9 Cl1 2.5(3)
C7 C8 C9 Cl1 -179.22(14)
C8 C9 C10 C11 176.66(17)
Cl1 C9 C10 C11 -1.1(3)
C8 C9 C10 C1 -6.8(3)
Cl1 C9 C10 C1 175.40(14)
O2 C1 C10 C9 -171.2(2)
C2 C1 C10 C9 7.3(3)
O2 C1 C10 C11 5.4(3)
C2 C1 C10 C11 -176.12(17)
C9 C10 C11 C12 -119.2(2)
C1 C10 C11 C12 64.3(3)
C10 C11 C12 C13 178.0(2)
C10 C11 C12 Cl2B 6.4(16)
C10 C11 C12 Cl2A -4.6(5)
C11 C12 C13 C14 106.8(3)
Cl2B C12 C13 C14 -81.0(15)
Cl2A C12 C13 C14 -70.7(4)
C11 C12 C13 C18 -72.2(3)
Cl2B C12 C13 C18 99.9(15)
Cl2A C12 C13 C18 110.2(4)
C18 C13 C14 C15 2.2(3)
C12 C13 C14 C15 -176.9(2)
C13 C14 C15 C16 -1.5(4)
C14 C15 C16 C17 0.0(4)
C15 C16 C17 C18 0.7(4)
C14 C13 C18 C17 -1.5(3)
C12 C13 C18 C17 177.57(19)
C14 C13 C18 C19 178.8(2)
C12 C13 C18 C19 -2.1(3)
C16 C17 C18 C13 0.0(4)
C16 C17 C18 C19 179.7(2)
